data_7100880
loop_
_publ_author_name
'C. Aakeroy'
'John Desper'
'Benjamin M. T. Scott'

_publ_section_title
;
Balancing supramolecular reagents for reliable
formation of co-crystals
;
_journal_name_full 'Chemical Communications'
_journal_paper_doi 10.1039/b517118k
_journal_year 2006
_chemical_formula_moiety
;
(C11 H11 N3 O)2 (C2 H2 O4)
;
_chemical_formula_sum 'C24 H24 N6 O6'
_chemical_formula_weight 492.49
_space_group_IT_number 14
_symmetry_cell_setting monoclinic
_symmetry_space_group_name_Hall '-P 2yn'
_symmetry_space_group_name_H-M 'P 1 21/n 1'
_cell_angle_alpha 90.00
_cell_angle_beta 92.780(4)
_cell_angle_gamma 90.00
_cell_formula_units_Z 2
_cell_length_a 4.2359(8)
_cell_length_b 49.029(9)
_cell_length_c 5.5087(11)
_cell_measurement_temperature 100(2)
_cell_volume 1142.7(4)
_diffrn_ambient_temperature 100(2)
_exptl_crystal_density_diffrn 1.431
_cod_depositor_comments
;
The following automatic conversions were performed:
'_symmetry_cell_setting' value 'Monoclinic' changed to 'monoclinic'
according to '/home/saulius/struct/CIF-dictionaries/cif_core.dic'
dictionary named 'cif_core.dic' version 2.4.1 from 2010-06-29.

Automatic conversion script
Id: cif_fix_enum 1527 2010-12-29 10:47:43Z saulius 
;
_cod_original_sg_symbol_H-M 'P 21/n'
_cod_database_code 7100880

loop_
_symmetry_equiv_pos_as_xyz
'x, y, z'
'-x+1/2, y+1/2, -z+1/2'
'-x, -y, -z'
'x-1/2, -y-1/2, z-1/2'

loop_
_atom_site_label
_atom_site_type_symbol
_atom_site_fract_x
_atom_site_fract_y
_atom_site_fract_z
_atom_site_U_iso_or_equiv
_atom_site_adp_type
_atom_site_occupancy
_atom_site_symmetry_multiplicity
_atom_site_calc_flag
_atom_site_refinement_flags
_atom_site_disorder_assembly
_atom_site_disorder_group
N11 N 0.6417(5) 0.18976(4) 0.6722(4) 0.0171(4) Uani 1 1 d . . .
N12 N 0.5162(5) 0.19404(4) 0.8895(4) 0.0201(5) Uani 1 1 d . . .
C13 C 0.3382(6) 0.21633(5) 0.8550(5) 0.0227(5) Uani 1 1 d . . .
H13 H 0.2188 0.2245 0.9772 0.027 Uiso 1 1 calc R . .
C14 C 0.3488(6) 0.22618(5) 0.6182(5) 0.0259(6) Uani 1 1 d . . .
H14 H 0.2426 0.2416 0.5500 0.031 Uiso 1 1 calc R . .
C15 C 0.5458(6) 0.20866(5) 0.5061(5) 0.0219(5) Uani 1 1 d . . .
H15 H 0.6044 0.2096 0.3420 0.026 Uiso 1 1 calc R . .
C21 C 0.3143(5) 0.09348(4) 0.4322(4) 0.0150(5) Uani 1 1 d . . .
C22 C 0.4766(6) 0.09530(5) 0.6580(5) 0.0202(5) Uani 1 1 d . . .
H22 H 0.4720 0.0805 0.7685 0.024 Uiso 1 1 calc R . .
C23 C 0.6453(6) 0.11879(5) 0.7219(5) 0.0202(5) Uani 1 1 d . . .
H23 H 0.7554 0.1198 0.8760 0.024 Uiso 1 1 calc R . .
C24 C 0.6553(5) 0.14072(5) 0.5648(5) 0.0178(5) Uani 1 1 d . . .
C25 C 0.4926(6) 0.13901(5) 0.3383(5) 0.0185(5) Uani 1 1 d . . .
H25 H 0.4975 0.1539 0.2283 0.022 Uiso 1 1 calc R . .
C26 C 0.3240(5) 0.11565(5) 0.2737(4) 0.0172(5) Uani 1 1 d . . .
H26 H 0.2137 0.1147 0.1196 0.021 Uiso 1 1 calc R . .
C27 C 0.1313(5) 0.06882(5) 0.3496(4) 0.0172(5) Uani 1 1 d . . .
N27 N 0.1488(6) 0.04666(4) 0.4859(4) 0.0238(5) Uani 1 1 d . . .
H27A H 0.040(7) 0.0316(6) 0.438(6) 0.029 Uiso 1 1 d . . .
H27B H 0.262(8) 0.0454(6) 0.611(6) 0.029 Uiso 1 1 d . . .
O27 O -0.0317(4) 0.06981(3) 0.1545(3) 0.0211(4) Uani 1 1 d . . .
C28 C 0.8416(6) 0.16611(5) 0.6354(5) 0.0212(5) Uani 1 1 d . . .
H28A H 0.9697 0.1625 0.7870 0.025 Uiso 1 1 calc R . .
H28B H 0.9888 0.1703 0.5063 0.025 Uiso 1 1 calc R . .
C31 C -0.3832(6) 0.01008(5) 0.0647(5) 0.0183(5) Uani 1 1 d . . .
O31 O -0.3951(4) 0.03429(3) -0.0340(3) 0.0214(4) Uani 1 1 d . . .
H31 H -0.256(7) 0.0455(6) 0.040(6) 0.026 Uiso 1 1 d . . .
O32 O -0.2151(5) 0.00311(3) 0.2379(3) 0.0255(4) Uani 1 1 d . . .

loop_
_atom_site_aniso_label
_atom_site_aniso_U_11
_atom_site_aniso_U_22
_atom_site_aniso_U_33
_atom_site_aniso_U_23
_atom_site_aniso_U_13
_atom_site_aniso_U_12
N11 0.0164(9) 0.0166(9) 0.0182(11) -0.0019(8) -0.0002(8) -0.0025(7)
N12 0.0217(10) 0.0197(10) 0.0186(11) -0.0023(8) -0.0004(8) -0.0029(8)
C13 0.0198(12) 0.0184(11) 0.0300(15) -0.0090(10) 0.0009(10) -0.0001(9)
C14 0.0220(12) 0.0176(11) 0.0372(16) 0.0031(11) -0.0082(11) -0.0024(9)
C15 0.0241(12) 0.0215(12) 0.0195(13) 0.0035(10) -0.0041(10) -0.0049(10)
C21 0.0148(10) 0.0141(10) 0.0162(12) -0.0014(9) 0.0010(9) 0.0018(8)
C22 0.0239(12) 0.0182(11) 0.0181(13) 0.0040(9) -0.0021(10) 0.0021(9)
C23 0.0199(12) 0.0232(12) 0.0170(13) -0.0020(10) -0.0053(10) 0.0009(9)
C24 0.0137(10) 0.0181(11) 0.0217(13) -0.0049(10) 0.0018(9) 0.0021(8)
C25 0.0196(11) 0.0149(10) 0.0207(13) 0.0024(9) -0.0004(10) -0.0006(9)
C26 0.0182(11) 0.0176(11) 0.0157(12) -0.0008(9) -0.0021(9) 0.0005(9)
C27 0.0182(11) 0.0148(11) 0.0186(12) 0.0000(9) 0.0012(9) 0.0023(8)
N27 0.0326(12) 0.0164(10) 0.0214(12) 0.0045(9) -0.0084(10) -0.0049(9)
O27 0.0275(9) 0.0154(8) 0.0196(9) 0.0039(7) -0.0074(7) -0.0032(7)
C28 0.0155(11) 0.0218(12) 0.0263(14) -0.0050(10) -0.0009(10) 0.0006(9)
C31 0.0214(11) 0.0148(10) 0.0185(12) 0.0000(9) -0.0006(9) 0.0001(9)
O31 0.0272(9) 0.0136(8) 0.0226(10) 0.0030(7) -0.0088(8) -0.0032(7)
O32 0.0339(10) 0.0162(8) 0.0251(10) 0.0052(7) -0.0124(8) -0.0024(7)

loop_
_geom_bond_atom_site_label_1
_geom_bond_atom_site_label_2
_geom_bond_distance
_geom_bond_site_symmetry_2
_geom_bond_publ_flag
N11 N12 1.349(3) . ?
N11 C15 1.351(3) . ?
N11 C28 1.455(3) . ?
N12 C13 1.336(3) . ?
C13 C14 1.394(4) . ?
C13 H13 0.9500 . ?
C14 C15 1.366(4) . ?
C14 H14 0.9500 . ?
C15 H15 0.9500 . ?
C21 C22 1.395(3) . ?
C21 C26 1.396(3) . ?
C21 C27 1.495(3) . ?
C22 C23 1.391(3) . ?
C22 H22 0.9500 . ?
C23 C24 1.382(3) . ?
C23 H23 0.9500 . ?
C24 C25 1.399(3) . ?
C24 C28 1.514(3) . ?
C25 C26 1.387(3) . ?
C25 H25 0.9500 . ?
C26 H26 0.9500 . ?
C27 O27 1.250(3) . ?
C27 N27 1.321(3) . ?
N27 H27A 0.91(3) . ?
N27 H27B 0.82(3) . ?
C28 H28A 0.9900 . ?
C28 H28B 0.9900 . ?
C31 O32 1.212(3) . ?
C31 O31 1.305(3) . ?
C31 C31 1.548(5) 3_455 ?
O31 H31 0.89(3) . ?
